data_7247344
loop_
_publ_author_name
'Costa, Ant\'onio G.'
'Lopes, Gon\,calo'
'Ribeiro, Susana'
'Santos, Isabel C.'
'Sim\~ao, Dulce'
'Pereira, Laura C. J.'
'Le Breton, Nolwenn'
'Choua, Sylvie'
'Baudron, St\'ephane A.'
'Almeida, Manuel'
'Raba\,ca, Sandra'

_publ_section_title
;
 Cyano benzene functionalised Ni and Cu bisdithiolene complexes
;
_journal_issue 37
_journal_name_full CrystEngComm
_journal_page_first 5362
_journal_page_last 5371
_journal_paper_doi 10.1039/D3CE00782K
_journal_volume 25
_journal_year 2023
_chemical_formula_moiety 'C24 H20 P, C14 H6 Cu N2 S4'
_chemical_formula_sum 'C38 H26 Cu N2 P S4'
_chemical_formula_weight 733.36
_space_group_crystal_system monoclinic
_space_group_IT_number 15
_space_group_name_Hall '-C 2yc'
_space_group_name_H-M_alt 'C 1 2/c 1'
_atom_sites_solution_hydrogens geom
_audit_creation_method SHELXL-2014/7
_audit_update_record
;
2023-07-24 deposited with the CCDC.	2023-09-07 downloaded from the CCDC.
;
_cell_angle_alpha 90
_cell_angle_beta 90.114(5)
_cell_angle_gamma 90
_cell_formula_units_Z 4
_cell_length_a 25.2120(9)
_cell_length_b 11.5626(6)
_cell_length_c 11.6676(6)
_cell_measurement_reflns_used 2740
_cell_measurement_temperature 294(2)
_cell_measurement_theta_max 26.28
_cell_measurement_theta_min 2.61
_cell_volume 3401.3(3)
_computing_cell_refinement 'Bruker SAINT'
_computing_data_collection 'Bruker APEX2'
_computing_data_reduction 'Bruker SAINT'
_computing_structure_refinement 'SHELXL-2014/7 (Sheldrick, 2014)'
_computing_structure_solution 'SHELXS-97 (Sheldrick 2008)'
_diffrn_ambient_temperature 294(2)
_diffrn_measured_fraction_theta_full 0.987
_diffrn_measured_fraction_theta_max 0.987
_diffrn_measurement_device_type 'Bruker APEX-II CCD'
_diffrn_measurement_method '\f and \w scans'
_diffrn_radiation_type MoK\a
_diffrn_radiation_wavelength 0.71073
_diffrn_reflns_av_R_equivalents 0.1686
_diffrn_reflns_av_unetI/netI 0.1109
_diffrn_reflns_Laue_measured_fraction_full 0.987
_diffrn_reflns_Laue_measured_fraction_max 0.987
_diffrn_reflns_limit_h_max 30
_diffrn_reflns_limit_h_min -30
_diffrn_reflns_limit_k_max 13
_diffrn_reflns_limit_k_min -13
_diffrn_reflns_limit_l_max 13
_diffrn_reflns_limit_l_min -12
_diffrn_reflns_number 25420
_diffrn_reflns_point_group_measured_fraction_full 0.987
_diffrn_reflns_point_group_measured_fraction_max 0.987
_diffrn_reflns_theta_full 25.024
_diffrn_reflns_theta_max 25.024
_diffrn_reflns_theta_min 2.607
_exptl_absorpt_coefficient_mu 0.966
_exptl_absorpt_correction_T_max 0.981
_exptl_absorpt_correction_T_min 0.893
_exptl_absorpt_correction_type multi-scan
_exptl_absorpt_process_details sadabs
_exptl_crystal_colour green
_exptl_crystal_density_diffrn 1.432
_exptl_crystal_description plate
_exptl_crystal_F_000 1504
_exptl_crystal_size_max 0.120
_exptl_crystal_size_mid 0.100
_exptl_crystal_size_min 0.020
_refine_diff_density_max 0.322
_refine_diff_density_min -0.348
_refine_diff_density_rms 0.063
_refine_ls_extinction_method none
_refine_ls_goodness_of_fit_ref 0.946
_refine_ls_hydrogen_treatment constr
_refine_ls_matrix_type full
_refine_ls_number_parameters 210
_refine_ls_number_reflns 2966
_refine_ls_number_restraints 0
_refine_ls_restrained_S_all 0.946
_refine_ls_R_factor_all 0.1501
_refine_ls_R_factor_gt 0.0615
_refine_ls_shift/su_max 0.000
_refine_ls_shift/su_mean 0.000
_refine_ls_structure_factor_coef Fsqd
_refine_ls_weighting_details 'w=1/[\s^2^(Fo^2^)+(0.0563P)^2^] where P=(Fo^2^+2Fc^2^)/3'
_refine_ls_weighting_scheme calc
_refine_ls_wR_factor_gt 0.1092
_refine_ls_wR_factor_ref 0.1287
_reflns_Friedel_coverage 0.000
_reflns_number_gt 1502
_reflns_number_total 2966
_reflns_threshold_expression 'I > 2\s(I)'
_cod_data_source_file d3ce00782k2.cif
_cod_data_source_block tpp[Cu(3-cbdt)2]
_cod_depositor_comments 'Adding full bibliography for 7247344--7247351.cif.'
_cod_original_sg_symbol_H-M 'C 2/c'
_cod_database_code 7247344
_shelx_shelxl_version_number 2014/7
_shelx_space_group_comment
;
The symmetry employed for this shelxl refinement is uniquely defined
by the following loop, which should always be used as a source of
symmetry information in preference to the above space-group names.
They are only intended as comments.
;
_shelx_estimated_absorpt_t_min 0.893
_shelx_estimated_absorpt_t_max 0.981

loop_
_space_group_symop_operation_xyz
'x, y, z'
'-x, y, -z+1/2'
'x+1/2, y+1/2, z'
'-x+1/2, y+1/2, -z+1/2'
'-x, -y, -z'
'x, -y, z-1/2'
'-x+1/2, -y+1/2, -z'
'x+1/2, -y+1/2, z-1/2'

loop_
_atom_site_label
_atom_site_type_symbol
_atom_site_fract_x
_atom_site_fract_y
_atom_site_fract_z
_atom_site_U_iso_or_equiv
_atom_site_adp_type
_atom_site_occupancy
_atom_site_site_symmetry_order
_atom_site_calc_flag
_atom_site_refinement_flags_posn
_atom_site_refinement_flags_adp
_atom_site_refinement_flags_occupancy
_atom_site_disorder_assembly
_atom_site_disorder_group
Cu1 Cu 0.2500 0.7500 0.5000 0.0614(3) Uani 1 2 d S . P . .
P1 P 0.0000 0.61415(13) 0.7500 0.0432(5) Uani 1 2 d S T P . .
S1 S 0.30519(6) 0.62886(13) 0.42260(16) 0.0828(5) Uani 1 1 d . . . . .
S2 S 0.24290(5) 0.84871(11) 0.34253(16) 0.0762(5) Uani 1 1 d . . . . .
N1 N 0.3958(2) 0.4389(5) 0.2630(5) 0.0960(18) Uani 1 1 d . . . . .
C1 C 0.30975(19) 0.6765(4) 0.2815(5) 0.0606(16) Uani 1 1 d . . . . .
C2 C 0.28248(18) 0.7725(4) 0.2449(6) 0.0617(16) Uani 1 1 d . . . . .
C3 C 0.2872(2) 0.8100(5) 0.1335(8) 0.081(2) Uani 1 1 d . . . . .
H3 H 0.2700 0.8772 0.1104 0.097 Uiso 1 1 calc R U . . .
C4 C 0.3172(3) 0.7485(6) 0.0555(7) 0.091(2) Uani 1 1 d . . . . .
H4 H 0.3195 0.7733 -0.0201 0.109 Uiso 1 1 calc R U . . .
C5 C 0.3439(2) 0.6504(5) 0.0900(7) 0.082(2) Uani 1 1 d . . . . .
H5 H 0.3640 0.6088 0.0376 0.099 Uiso 1 1 calc R U . . .
C6 C 0.3406(2) 0.6138(5) 0.2022(6) 0.0643(16) Uani 1 1 d . . . . .
C7 C 0.3705(2) 0.5149(5) 0.2357(6) 0.0714(17) Uani 1 1 d . . . . .
C8 C 0.05743(16) 0.5243(3) 0.7454(4) 0.0457(13) Uani 1 1 d . . . . .
C9 C 0.09796(18) 0.5440(4) 0.6683(5) 0.0603(16) Uani 1 1 d . . . . .
H9 H 0.0953 0.6037 0.6152 0.072 Uiso 1 1 calc R U . . .
C10 C 0.14247(19) 0.4742(5) 0.6709(6) 0.0766(19) Uani 1 1 d . . . . .
H10 H 0.1694 0.4857 0.6177 0.092 Uiso 1 1 calc R U . . .
C11 C 0.1473(2) 0.3886(5) 0.7505(6) 0.078(2) Uani 1 1 d . . . . .
H11 H 0.1780 0.3442 0.7533 0.093 Uiso 1 1 calc R U . . .
C12 C 0.1075(2) 0.3680(5) 0.8256(6) 0.0743(17) Uani 1 1 d . . . . .
H12 H 0.1107 0.3085 0.8788 0.089 Uiso 1 1 calc R U . . .
C13 C 0.06259(18) 0.4346(4) 0.8233(5) 0.0586(15) Uani 1 1 d . . . . .
H13 H 0.0353 0.4194 0.8745 0.070 Uiso 1 1 calc R U . . .
C14 C -0.00226(17) 0.7056(3) 0.6267(4) 0.0448(12) Uani 1 1 d . . . . .
C15 C -0.03897(17) 0.6914(4) 0.5389(5) 0.0538(14) Uani 1 1 d . . . . .
H15 H -0.0643 0.6332 0.5438 0.065 Uiso 1 1 calc R U . . .
C16 C -0.0380(2) 0.7620(5) 0.4460(5) 0.0636(15) Uani 1 1 d . . . . .
H16 H -0.0636 0.7536 0.3891 0.076 Uiso 1 1 calc R U . . .
C17 C -0.0003(2) 0.8443(5) 0.4351(6) 0.0722(17) Uani 1 1 d . . . . .
H17 H 0.0005 0.8905 0.3699 0.087 Uiso 1 1 calc R U . . .
C18 C 0.0370(2) 0.8599(5) 0.5206(6) 0.0797(19) Uani 1 1 d . . . . .
H18 H 0.0627 0.9172 0.5136 0.096 Uiso 1 1 calc R U . . .
C19 C 0.0360(2) 0.7915(4) 0.6147(5) 0.0707(18) Uani 1 1 d . . . . .
H19 H 0.0612 0.8020 0.6721 0.085 Uiso 1 1 calc R U . . .

loop_
_atom_site_aniso_label
_atom_site_aniso_U_11
_atom_site_aniso_U_22
_atom_site_aniso_U_33
_atom_site_aniso_U_23
_atom_site_aniso_U_13
_atom_site_aniso_U_12
Cu1 0.0516(5) 0.0608(5) 0.0717(9) -0.0012(5) -0.0079(4) -0.0036(4)
P1 0.0531(9) 0.0426(9) 0.0340(14) 0.000 -0.0043(8) 0.000
S1 0.0940(10) 0.0882(10) 0.0663(15) 0.0067(9) -0.0024(9) 0.0316(8)
S2 0.0722(9) 0.0651(8) 0.0914(16) 0.0125(8) 0.0011(8) 0.0066(7)
N1 0.104(4) 0.101(4) 0.083(5) -0.015(3) -0.017(3) 0.023(3)
C1 0.055(3) 0.058(3) 0.068(5) -0.002(3) -0.009(3) -0.009(2)
C2 0.059(3) 0.057(3) 0.068(6) 0.002(3) -0.010(3) -0.012(2)
C3 0.079(4) 0.073(4) 0.090(7) 0.013(4) -0.004(4) -0.004(3)
C4 0.108(5) 0.098(5) 0.066(6) 0.014(4) -0.001(4) -0.017(4)
C5 0.085(4) 0.084(4) 0.078(7) -0.001(4) -0.001(4) -0.014(3)
C6 0.066(3) 0.066(3) 0.060(6) -0.002(3) -0.014(3) -0.010(3)
C7 0.076(4) 0.083(4) 0.056(5) -0.021(3) -0.006(3) 0.005(3)
C8 0.055(3) 0.045(3) 0.037(4) -0.003(2) -0.004(2) -0.006(2)
C9 0.067(3) 0.048(3) 0.065(5) -0.004(3) -0.002(3) -0.008(2)
C10 0.052(3) 0.082(4) 0.097(7) -0.021(4) 0.017(3) -0.007(3)
C11 0.064(4) 0.079(4) 0.090(7) -0.015(4) -0.019(4) 0.014(3)
C12 0.087(4) 0.070(3) 0.065(6) 0.000(3) -0.012(4) 0.023(3)
C13 0.066(3) 0.058(3) 0.052(5) 0.007(3) 0.005(3) 0.009(2)
C14 0.063(3) 0.042(2) 0.030(4) -0.001(2) 0.001(2) -0.001(2)
C15 0.060(3) 0.054(3) 0.047(5) -0.004(3) -0.010(3) 0.001(2)
C16 0.082(3) 0.069(3) 0.040(5) 0.002(3) -0.012(3) 0.004(3)
C17 0.111(4) 0.065(3) 0.041(5) 0.014(3) 0.003(4) 0.007(3)
C18 0.097(4) 0.074(4) 0.068(6) 0.025(4) -0.015(4) -0.020(3)
C19 0.089(4) 0.061(3) 0.062(5) 0.022(3) -0.028(3) -0.020(3)

loop_
_atom_type_symbol
_atom_type_description
_atom_type_scat_dispersion_real
_atom_type_scat_dispersion_imag
_atom_type_scat_source
C C 0.0033 0.0016 'International Tables Vol C Tables 4.2.6.8 and 6.1.1.4'
H H 0.0000 0.0000 'International Tables Vol C Tables 4.2.6.8 and 6.1.1.4'
Cu Cu 0.3201 1.2651 'International Tables Vol C Tables 4.2.6.8 and 6.1.1.4'
N N 0.0061 0.0033 'International Tables Vol C Tables 4.2.6.8 and 6.1.1.4'
P P 0.1023 0.0942 'International Tables Vol C Tables 4.2.6.8 and 6.1.1.4'
S S 0.1246 0.1234 'International Tables Vol C Tables 4.2.6.8 and 6.1.1.4'

loop_
_geom_angle_atom_site_label_1
_geom_angle_atom_site_label_2
_geom_angle_atom_site_label_3
_geom_angle
_geom_angle_site_symmetry_1
_geom_angle_site_symmetry_3
_geom_angle_publ_flag
S2 Cu1 S2 180.0 . 7_566 ?
S2 Cu1 S1 92.24(6) . . ?
S2 Cu1 S1 87.76(6) 7_566 . ?
S2 Cu1 S1 87.76(6) . 7_566 ?
S2 Cu1 S1 92.24(6) 7_566 7_566 ?
S1 Cu1 S1 180.00(6) . 7_566 ?
C8 P1 C8 108.7(3) . 2_556 ?
C8 P1 C14 110.2(2) . 2_556 ?
C8 P1 C14 110.2(2) 2_556 2_556 ?
C8 P1 C14 110.2(2) . . ?
C8 P1 C14 110.2(2) 2_556 . ?
C14 P1 C14 107.4(3) 2_556 . ?
C1 S1 Cu1 103.46(19) . . ?
C2 S2 Cu1 103.9(2) . . ?
C2 C1 C6 119.2(6) . . ?
C2 C1 S1 121.0(5) . . ?
C6 C1 S1 119.7(4) . . ?
C1 C2 C3 120.3(6) . . ?
C1 C2 S2 119.3(5) . . ?
C3 C2 S2 120.4(5) . . ?
C2 C3 C4 120.6(6) . . ?
C5 C4 C3 119.9(7) . . ?
C6 C5 C4 120.1(7) . . ?
C5 C6 C1 119.9(6) . . ?
C5 C6 C7 118.4(6) . . ?
C1 C6 C7 121.6(6) . . ?
N1 C7 C6 177.5(6) . . ?
C9 C8 C13 118.8(4) . . ?
C9 C8 P1 121.7(4) . . ?
C13 C8 P1 119.5(4) . . ?
C8 C9 C10 119.3(5) . . ?
C11 C10 C9 120.7(6) . . ?
C12 C11 C10 120.2(5) . . ?
C11 C12 C13 120.1(6) . . ?
C12 C13 C8 120.7(5) . . ?
C15 C14 C19 118.1(5) . . ?
C15 C14 P1 123.0(4) . . ?
C19 C14 P1 118.9(4) . . ?
C16 C15 C14 120.3(5) . . ?
C17 C16 C15 120.9(5) . . ?
C16 C17 C18 120.1(6) . . ?
C19 C18 C17 119.7(5) . . ?
C18 C19 C14 120.9(5) . . ?

loop_
_geom_bond_atom_site_label_1
_geom_bond_atom_site_label_2
_geom_bond_distance
_geom_bond_site_symmetry_2
_geom_bond_publ_flag
Cu1 S2 2.1700(17) . ?
Cu1 S2 2.1701(17) 7_566 ?
Cu1 S1 2.1722(15) . ?
Cu1 S1 2.1723(15) 7_566 ?
P1 C8 1.783(4) . ?
P1 C8 1.783(4) 2_556 ?
P1 C14 1.786(5) 2_556 ?
P1 C14 1.786(5) . ?
S1 C1 1.740(6) . ?
S2 C2 1.753(6) . ?
N1 C7 1.132(6) . ?
C1 C2 1.373(7) . ?
C1 C6 1.411(8) . ?
C2 C3 1.376(9) . ?
C3 C4 1.382(9) . ?
C4 C5 1.378(8) . ?
C5 C6 1.377(8) . ?
C6 C7 1.423(8) . ?
C8 C9 1.382(7) . ?
C8 C13 1.385(6) . ?
C9 C10 1.383(7) . ?
C10 C11 1.363(8) . ?
C11 C12 1.354(8) . ?
C12 C13 1.370(6) . ?
C14 C15 1.389(6) . ?
C14 C19 1.392(6) . ?
C15 C16 1.357(7) . ?
C16 C17 1.351(7) . ?
C17 C18 1.382(8) . ?
C18 C19 1.353(8) . ?
